data_4511881
loop_
_publ_author_name
'Harada, Jun'
'Ogawa, Keiichiro'

_publ_section_title
;
 What Molecules Are Likely or Unlikely To Undergo Pedal Motions in
 Crystals?
;
_journal_issue 10
_journal_name_full 'Crystal Growth &amp; Design'
_journal_page_first 5182
_journal_paper_doi 10.1021/cg500962y
_journal_volume 14
_journal_year 2014
_chemical_formula_moiety 'C14 H10 Cl2'
_chemical_formula_sum 'C14 H10 Cl2'
_chemical_formula_weight 249.12
_chemical_name_systematic
;
 ?
;
_space_group_crystal_system monoclinic
_space_group_IT_number 14
_space_group_name_Hall '-P 2yn'
_space_group_name_H-M_alt 'P 1 21/n 1'
_symmetry_space_group_name_Hall '-P 2yn'
_symmetry_space_group_name_H-M 'P 1 21/n 1'
_atom_sites_solution_hydrogens geom
_atom_sites_solution_primary direct
_audit_creation_date 2014-06-26
_audit_creation_method
;
Olex2 1.2
(compiled 2014.06.23 svn.r2946 for OlexSys, GUI svn.r4855)
;
_cell_angle_alpha 90
_cell_angle_beta 111.047(1)
_cell_angle_gamma 90
_cell_formula_units_Z 2
_cell_length_a 5.7210(3)
_cell_length_b 17.3014(10)
_cell_length_c 6.4223(4)
_cell_measurement_reflns_used 5279
_cell_measurement_temperature 300
_cell_measurement_theta_max 29.982
_cell_measurement_theta_min 2.354
_cell_volume 593.28(6)
_computing_cell_refinement 'SAINT v6.28A (Bruker, 2002)'
_computing_data_collection 'SMART v5.054 (Bruker, 1998)'
_computing_data_reduction 'SAINT v6.28A (Bruker, 2002)'
_computing_molecular_graphics 'Ortep-3 for Windows (Farrugia, 2012)'
_computing_publication_material 'Olex2 (Dolomanov et al., 2009)'
_computing_structure_refinement 'ShelXL (Sheldrick, 2008)'
_computing_structure_solution 'ShelXS (Sheldrick, 2008)'
_diffrn_ambient_temperature 300
_diffrn_detector_area_resol_mean 8.192
_diffrn_measured_fraction_theta_full 1.000
_diffrn_measured_fraction_theta_max 0.999
_diffrn_measurement_device_type 'Bruker SMART 1000'
_diffrn_measurement_method \w_scan
_diffrn_radiation_type MoK\a
_diffrn_radiation_wavelength 0.71073
_diffrn_reflns_av_R_equivalents 0.0179
_diffrn_reflns_av_unetI/netI 0.0117
_diffrn_reflns_Laue_measured_fraction_full 1.000
_diffrn_reflns_Laue_measured_fraction_max 0.999
_diffrn_reflns_limit_h_max 8
_diffrn_reflns_limit_h_min -8
_diffrn_reflns_limit_k_max 24
_diffrn_reflns_limit_k_min -24
_diffrn_reflns_limit_l_max 9
_diffrn_reflns_limit_l_min -9
_diffrn_reflns_number 9085
_diffrn_reflns_point_group_measured_fraction_full 1.000
_diffrn_reflns_point_group_measured_fraction_max 0.999
_diffrn_reflns_theta_full 25.242
_diffrn_reflns_theta_max 30.021
_diffrn_reflns_theta_min 2.354
_diffrn_source 'sealed X-ray tube'
_exptl_absorpt_coefficient_mu 0.513
_exptl_absorpt_correction_T_max 1
_exptl_absorpt_correction_T_min 0.953917
_exptl_absorpt_correction_type multi-scan
_exptl_absorpt_process_details
'SADABS v.2.03 (Bruker,200?) was used for absorption correction. R(int) was 0.0299 before and 0.0186 after correction. The Ratio of minimum to maximum transmission is 0.9539. The \l/2 correction factor is 0.0015.'
_exptl_crystal_colour colourless
_exptl_crystal_colour_primary colourless
_exptl_crystal_density_diffrn 1.395
_exptl_crystal_description block
_exptl_crystal_F_000 256
_exptl_crystal_size_max 0.44
_exptl_crystal_size_mid 0.44
_exptl_crystal_size_min 0.2
_refine_diff_density_max 0.197
_refine_diff_density_min -0.230
_refine_diff_density_rms 0.034
_refine_ls_extinction_method none
_refine_ls_goodness_of_fit_ref 1.051
_refine_ls_hydrogen_treatment constr
_refine_ls_matrix_type full
_refine_ls_number_parameters 106
_refine_ls_number_reflns 1723
_refine_ls_number_restraints 251
_refine_ls_restrained_S_all 1.005
_refine_ls_R_factor_all 0.0320
_refine_ls_R_factor_gt 0.0280
_refine_ls_shift/su_max 0.000
_refine_ls_shift/su_mean 0.000
_refine_ls_structure_factor_coef Fsqd
_refine_ls_weighting_details 'w=1/[\s^2^(Fo^2^)+(0.0335P)^2^+0.0912P] where P=(Fo^2^+2Fc^2^)/3'
_refine_ls_weighting_scheme calc
_refine_ls_wR_factor_gt 0.0703
_refine_ls_wR_factor_ref 0.0733
_reflns_Friedel_coverage 0.000
_reflns_number_gt 1541
_reflns_number_total 1723
_reflns_threshold_expression 'I > 2\s(I)'
_cod_data_source_file cg500962y_si_001.cif
_cod_data_source_block aaClESTrt
_cod_depositor_comments 'Adding full bibliography for 4511872--4511883.cif.'
_cod_database_code 4511881
_shelxl_version_number 2013-4
_shelx_space_group_comment
;
The symmetry employed for this shelxl refinement is uniquely defined
by the following loop, which should always be used as a source of
symmetry information in preference to the above space-group names.
They are only intended as comments.
;
_shelx_estimated_absorpt_t_max 0.904
_shelx_estimated_absorpt_t_min 0.806
_olex2_refinement_description
;
1. Fixed Uiso
 At 1.2 times of:
  All C(H) groups
2. Restrained distances
 C7-C7_$1 \\sim C7'-C7'_$1
 with sigma of 0.02
3. Uiso/Uaniso restraints and constraints
All non-hydrogen atoms have similar U: within 1.7A with sigma of 0.04 and sigma
for terminal atoms of 0.08
4. Rigid body (RIGU) restrains
 All non-hydrogen atoms
 with sigma for 1-2 distances of 0.004 and sigma for 1-3 distances of 0.004
5. Same fragment restrains
{C1, C2, C3, C4, C5, C6, C7, Cl1}
as
{C1', C2', C3', C4', C5', C6', C7', Cl1'}
6. Others
 Sof(C1')=Sof(C2')=Sof(H2')=Sof(C3')=Sof(H3')=Sof(C4')=Sof(H4')=Sof(C5')=
 Sof(H5')=Sof(C6')=Sof(H6')=Sof(C7')=Sof(Cl1')=1-FVAR(1)
 Sof(C1)=Sof(C2)=Sof(H2)=Sof(C3)=Sof(H3)=Sof(C4)=Sof(H4)=Sof(C5)=Sof(H5)=
 Sof(C6)=Sof(H6)=Sof(C7)=Sof(Cl1)=FVAR(1)
7.a Aromatic/amide H refined with riding coordinates:
 C2(H2), C3(H3), C4(H4), C5(H5), C6(H6), C2'(H2'), C3'(H3'), C4'(H4'),
 C5'(H5'), C6'(H6')
;
_olex2_submission_special_instructions 'No special instructions were received'

loop_
_space_group_symop_operation_xyz
'x, y, z'
'-x+1/2, y+1/2, -z+1/2'
'-x, -y, -z'
'x-1/2, -y-1/2, z-1/2'

loop_
_atom_site_label
_atom_site_type_symbol
_atom_site_fract_x
_atom_site_fract_y
_atom_site_fract_z
_atom_site_U_iso_or_equiv
_atom_site_adp_type
_atom_site_occupancy
_atom_site_site_symmetry_order
_atom_site_calc_flag
_atom_site_refinement_flags_posn
_atom_site_refinement_flags_occupancy
_atom_site_disorder_assembly
_atom_site_disorder_group
C1 C 0.5449(4) 0.41041(9) 0.1967(3) 0.0403(3) Uani 0.749(4) 1 d . P A 1
C2 C 0.4397(5) 0.40254(15) 0.3586(4) 0.0479(5) Uani 0.749(4) 1 d . P A 1
H2 H 0.3047 0.4334 0.3539 0.057 Uiso 0.749(4) 1 calc R P A 1
C3 C 0.5355(11) 0.3485(3) 0.5283(9) 0.0529(9) Uani 0.749(4) 1 d . P A 1
H3 H 0.4715 0.3459 0.6423 0.063 Uiso 0.749(4) 1 calc R P A 1
C4 C 0.7235(13) 0.2990(4) 0.5296(11) 0.0546(16) Uani 0.749(4) 1 d . P A 1
H4 H 0.7776 0.2600 0.6359 0.066 Uiso 0.749(4) 1 calc R P A 1
C5 C 0.8290(9) 0.3081(3) 0.3720(8) 0.0636(12) Uani 0.749(4) 1 d . P A 1
H5 H 0.9638 0.2768 0.3785 0.076 Uiso 0.749(4) 1 calc R P A 1
C6 C 0.7435(5) 0.36210(13) 0.2024(4) 0.0478(5) Uani 0.749(4) 1 d . P A 1
H6 H 0.8163 0.3662 0.0947 0.057 Uiso 0.749(4) 1 calc R P A 1
C7 C 0.4446(2) 0.46794(8) 0.0149(2) 0.0403(4) Uani 0.749(4) 1 d . P A 1
Cl1 Cl 0.14864(14) 0.44498(5) -0.17964(16) 0.0472(2) Uani 0.749(4) 1 d . P A 1
C1' C 0.6311(11) 0.4203(3) 0.2324(9) 0.0389(12) Uiso 0.251(4) 1 d . P A 2
C2' C 0.4952(16) 0.4137(5) 0.3704(15) 0.052(2) Uiso 0.251(4) 1 d . P A 2
H2' H 0.3883 0.4535 0.3761 0.062 Uiso 0.251(4) 1 calc R P A 2
C3' C 0.516(4) 0.3489(10) 0.500(3) 0.064(5) Uiso 0.251(4) 1 d . P A 2
H3' H 0.4019 0.3384 0.5693 0.076 Uiso 0.251(4) 1 calc R P A 2
C4' C 0.716(4) 0.2999(14) 0.522(4) 0.065(6) Uiso 0.251(4) 1 d . P A 2
H4' H 0.7635 0.2639 0.6375 0.078 Uiso 0.251(4) 1 calc R P A 2
C5' C 0.849(2) 0.3029(6) 0.3755(15) 0.0344(16) Uiso 0.251(4) 1 d . P A 2
H5' H 0.9600 0.2642 0.3708 0.041 Uiso 0.251(4) 1 calc R P A 2
C6' C 0.8053(14) 0.3663(5) 0.2413(13) 0.0482(19) Uiso 0.251(4) 1 d . P A 2
H6' H 0.8998 0.3727 0.1511 0.058 Uiso 0.251(4) 1 calc R P A 2
C7' C 0.5967(7) 0.4906(2) 0.0892(6) 0.0389(12) Uiso 0.251(4) 1 d . P A 2
Cl1' Cl 0.8479(8) 0.5553(3) 0.1789(8) 0.087(2) Uiso 0.251(4) 1 d . P A 2

loop_
_atom_site_aniso_label
_atom_site_aniso_U_11
_atom_site_aniso_U_22
_atom_site_aniso_U_33
_atom_site_aniso_U_23
_atom_site_aniso_U_13
_atom_site_aniso_U_12
C1 0.0375(8) 0.0377(7) 0.0437(7) -0.0019(5) 0.0121(6) -0.0019(6)
C2 0.0472(11) 0.0472(10) 0.0532(10) 0.0023(7) 0.0230(9) 0.0057(9)
C3 0.0591(15) 0.0583(15) 0.0440(13) 0.0078(9) 0.0218(12) 0.0011(8)
C4 0.0560(18) 0.0482(16) 0.0502(16) 0.0130(8) 0.0076(7) 0.0017(6)
C5 0.0515(15) 0.0553(15) 0.0774(17) 0.0016(9) 0.0152(10) 0.0157(9)
C6 0.0457(11) 0.0494(9) 0.0493(10) -0.0027(7) 0.0183(9) 0.0020(8)
C7 0.0353(7) 0.0429(7) 0.0402(7) -0.0033(5) 0.0106(5) -0.0018(5)
Cl1 0.0341(2) 0.0479(3) 0.0488(3) -0.00073(13) 0.00176(15) -0.01184(14)

loop_
_atom_type_symbol
_atom_type_description
_atom_type_scat_dispersion_real
_atom_type_scat_dispersion_imag
_atom_type_scat_source
C C 0.0033 0.0016 'International Tables Vol C Tables 4.2.6.8 and 6.1.1.4'
H H 0.0000 0.0000 'International Tables Vol C Tables 4.2.6.8 and 6.1.1.4'
Cl Cl 0.1484 0.1585 'International Tables Vol C Tables 4.2.6.8 and 6.1.1.4'

loop_
_geom_angle_atom_site_label_1
_geom_angle_atom_site_label_2
_geom_angle_atom_site_label_3
_geom_angle
_geom_angle_site_symmetry_1
C2 C1 C6 119.33(17) .
C2 C1 C7 120.53(15) .
C6 C1 C7 120.12(15) .
C1 C2 H2 120.0 .
C1 C2 C3 120.0(2) .
C3 C2 H2 120.0 .
C2 C3 H3 119.6 .
C4 C3 C2 120.8(3) .
C4 C3 H3 119.6 .
C3 C4 H4 120.7 .
C5 C4 C3 118.6(4) .
C5 C4 H4 120.7 .
C4 C5 H5 118.8 .
C4 C5 C6 122.5(3) .
C6 C5 H5 118.8 .
C1 C6 H6 120.7 .
C5 C6 C1 118.6(2) .
C5 C6 H6 120.7 .
C1 C7 Cl1 114.26(11) .
C7 C7 C1 127.23(17) 3_665
C7 C7 Cl1 118.51(14) 3_665
C2' C1' C7' 118.9(5) .
C6' C1' C2' 119.5(6) .
C6' C1' C7' 121.4(5) .
C1' C2' H2' 119.6 .
C3' C2' C1' 120.7(10) .
C3' C2' H2' 119.6 .
C2' C3' H3' 121.7 .
C2' C3' C4' 116.6(14) .
C4' C3' H3' 121.7 .
C3' C4' H4' 118.9 .
C3' C4' C5' 122.1(13) .
C5' C4' H4' 118.9 .
C4' C5' H5' 122.2 .
C6' C5' C4' 115.6(10) .
C6' C5' H5' 122.2 .
C1' C6' C5' 123.3(8) .
C1' C6' H6' 118.4 .
C5' C6' H6' 118.4 .
C1' C7' Cl1' 114.0(3) .
C7' C7' C1' 128.4(5) 3_665
C7' C7' Cl1' 117.6(4) 3_665

loop_
_geom_bond_atom_site_label_1
_geom_bond_atom_site_label_2
_geom_bond_distance
_geom_bond_site_symmetry_2
C1 C2 1.382(3) .
C1 C6 1.400(3) .
C1 C7 1.484(2) .
C2 H2 0.9300 .
C2 C3 1.391(4) .
C3 H3 0.9300 .
C3 C4 1.372(4) .
C4 H4 0.9300 .
C4 C5 1.361(5) .
C5 H5 0.9300 .
C5 C6 1.384(4) .
C6 H6 0.9300 .
C7 C7 1.325(3) 3_665
C7 Cl1 1.7510(14) .
C1' C2' 1.377(9) .
C1' C6' 1.353(8) .
C1' C7' 1.494(6) .
C2' H2' 0.9300 .
C2' C3' 1.376(13) .
C3' H3' 0.9300 .
C3' C4' 1.391(14) .
C4' H4' 0.9300 .
C4' C5' 1.409(13) .
C5' H5' 0.9300 .
C5' C6' 1.361(10) .
C6' H6' 0.9300 .
C7' C7' 1.316(7) 3_665
C7' Cl1' 1.748(5) .

loop_
_geom_torsion_atom_site_label_1
_geom_torsion_atom_site_label_2
_geom_torsion_atom_site_label_3
_geom_torsion_atom_site_label_4
_geom_torsion
_geom_torsion_site_symmetry_4
C1 C2 C3 C4 -4.4(8) .
C2 C1 C6 C5 -0.4(4) .
C2 C1 C7 C7 110.8(2) 3_665
C2 C1 C7 Cl1 -70.3(2) .
C2 C3 C4 C5 5.5(11) .
C3 C4 C5 C6 -4.2(11) .
C4 C5 C6 C1 1.7(7) .
C6 C1 C2 C3 1.7(5) .
C6 C1 C7 C7 -70.9(3) 3_665
C6 C1 C7 Cl1 108.08(18) .
C7 C1 C2 C3 -179.9(4) .
C7 C1 C6 C5 -178.7(3) .
C1' C2' C3' C4' 14(3) .
C2' C1' C6' C5' 2.5(11) .
C2' C1' C7' C7' -72.0(8) 3_665
C2' C1' C7' Cl1' 106.8(6) .
C2' C3' C4' C5' -17(4) .
C3' C4' C5' C6' 13(3) .
C4' C5' C6' C1' -5.4(19) .
C6' C1' C2' C3' -6.8(15) .
C6' C1' C7' C7' 112.9(7) 3_665
C6' C1' C7' Cl1' -68.2(6) .
C7' C1' C2' C3' 178.1(12) .
C7' C1' C6' C5' 177.5(7) .
